data_1502430
loop_
_publ_author_name
'Pandey, Ganesh'
'C, Prasanna Kumara'

_publ_section_title
;
 Iminium ion cascade reaction in the total synthesis of
 (+)-vincadifformine.
;
_journal_issue 17
_journal_name_full 'Organic letters'
_journal_page_first 4672
_journal_page_last 4675
_journal_paper_doi 10.1021/ol201892j
_journal_volume 13
_journal_year 2011
_chemical_formula_moiety 'C14 H18 N2 O2'
_chemical_formula_sum 'C14 H18 N2 O2'
_chemical_formula_weight 246.30
_chemical_melting_point 379.1(5)
_chemical_name_common Oxaazapine
_chemical_name_systematic
; 
 ? 
;
_space_group_IT_number 96
_symmetry_cell_setting tetragonal
_symmetry_space_group_name_Hall 'P 4nw 2abw'
_symmetry_space_group_name_H-M 'P 43 21 2'
_atom_sites_solution_hydrogens geom
_atom_sites_solution_primary direct
_atom_sites_solution_secondary difmap
_audit_creation_method SHELXL-97
_cell_angle_alpha 90.00
_cell_angle_beta 90.00
_cell_angle_gamma 90.00
_cell_formula_units_Z 8
_cell_length_a 11.0581(5)
_cell_length_b 11.0581(5)
_cell_length_c 20.481(4)
_cell_measurement_reflns_used 7116
_cell_measurement_temperature 150(2)
_cell_measurement_theta_max 28.735
_cell_measurement_theta_min 2.708
_cell_volume 2504.4(5)
_computing_cell_refinement 'BRUKER SAINT'
_computing_data_collection 'BRUKER SMART'
_computing_data_reduction 'BRUKER SAINT'
_computing_molecular_graphics 'SHELXTL, PyMOL and PLATON'
_computing_publication_material SHELXTL
_computing_structure_refinement 'SHELXL-97 (Sheldrick, 1997)'
_computing_structure_solution 'SHELXS-97 (Sheldrick, 1990)'
_diffrn_ambient_temperature 150(2)
_diffrn_measured_fraction_theta_full 1.000
_diffrn_measured_fraction_theta_max 1.000
_diffrn_measurement_device 'Bruker Smart APEX'
_diffrn_measurement_device_type 'CCD Area Detector'
_diffrn_measurement_method 'Omega Scan'
_diffrn_radiation_source 'fine-focus sealed tube'
_diffrn_radiation_type MoK\a
_diffrn_radiation_wavelength 0.71073
_diffrn_reflns_av_R_equivalents 0.0278
_diffrn_reflns_av_sigmaI/netI 0.0142
_diffrn_reflns_limit_h_max 13
_diffrn_reflns_limit_h_min -11
_diffrn_reflns_limit_k_max 13
_diffrn_reflns_limit_k_min -13
_diffrn_reflns_limit_l_max 24
_diffrn_reflns_limit_l_min -24
_diffrn_reflns_number 17820
_diffrn_reflns_theta_full 25.00
_diffrn_reflns_theta_max 25.00
_diffrn_reflns_theta_min 2.09
_exptl_absorpt_coefficient_mu 0.088
_exptl_absorpt_correction_T_max 0.9877
_exptl_absorpt_correction_T_min 0.9740
_exptl_absorpt_correction_type multi-scan
_exptl_absorpt_process_details 'Bruker SADABS'
_exptl_crystal_colour colourless
_exptl_crystal_density_diffrn 1.306
_exptl_crystal_density_method 'not measured'
_exptl_crystal_description rectangular
_exptl_crystal_F_000 1056
_exptl_crystal_size_max 0.30
_exptl_crystal_size_mid 0.26
_exptl_crystal_size_min 0.14
_refine_diff_density_max 0.140
_refine_diff_density_min -0.110
_refine_diff_density_rms 0.030
_refine_ls_abs_structure_details 'Flack H D (1983), Acta Cryst. A39, 876-881'
_refine_ls_abs_structure_Flack -0.2(13)
_refine_ls_extinction_method none
_refine_ls_goodness_of_fit_ref 1.081
_refine_ls_hydrogen_treatment riding
_refine_ls_matrix_type full
_refine_ls_number_parameters 181
_refine_ls_number_reflns 2210
_refine_ls_number_restraints 1
_refine_ls_restrained_S_all 1.081
_refine_ls_R_factor_all 0.0335
_refine_ls_R_factor_gt 0.0309
_refine_ls_shift/su_max 0.000
_refine_ls_shift/su_mean 0.000
_refine_ls_structure_factor_coef Fsqd
_refine_ls_weighting_details 'calc w=1/[\s^2^(Fo^2^)+(0.0485P)^2^+0.2381P] where P=(Fo^2^+2Fc^2^)/3'
_refine_ls_weighting_scheme calc
_refine_ls_wR_factor_gt 0.0815
_refine_ls_wR_factor_ref 0.0841
_reflns_number_gt 2071
_reflns_number_total 2210
_reflns_threshold_expression >2sigma(I)
_cod_data_source_file ol201892j_si_001.cif
_cod_data_source_block birchpa
_cod_depositor_comments
;
The following automatic conversions were performed:

'_chemical_melting_point' value '105.5-106.5 degree centigrade' was
changed to '379.1(5)' - it was converted from degrees Celsius(C) to
Kelvins(K), the average value was taken and precision was
estimated.

'_symmetry_cell_setting' value 'Tetragonal' changed to
'tetragonal' according to
/home/saulius/struct/CIF-dictionaries/cif_core.dic dictionary named
'cif_core.dic' version 2.4.1 from 2010-06-29.

Automatic conversion script
Id: cif_fix_values 1715 2011-07-08 13:25:40Z adriana 
;
_cod_original_cell_volume 2504.5(5)
_cod_original_sg_symbol_H-M 'P43 21 2'
_cod_database_code 1502430

loop_
_symmetry_equiv_pos_as_xyz
'x, y, z'
'-x, -y, z+1/2'
'-y+1/2, x+1/2, z+3/4'
'y+1/2, -x+1/2, z+1/4'
'-x+1/2, y+1/2, -z+3/4'
'x+1/2, -y+1/2, -z+1/4'
'y, x, -z'
'-y, -x, -z+1/2'

loop_
_atom_site_label
_atom_site_type_symbol
_atom_site_fract_x
_atom_site_fract_y
_atom_site_fract_z
_atom_site_U_iso_or_equiv
_atom_site_adp_type
_atom_site_occupancy
_atom_site_symmetry_multiplicity
_atom_site_calc_flag
_atom_site_refinement_flags
_atom_site_disorder_assembly
_atom_site_disorder_group
N1 N 0.20820(14) 0.45162(12) 0.04298(6) 0.0518(4) Uani 1 1 d . . .
C2 C 0.3013(2) 0.53739(17) 0.02375(8) 0.0606(5) Uani 1 1 d . . .
H2A H 0.2630 0.6148 0.0156 0.073 Uiso 1 1 calc R . .
H2B H 0.3361 0.5102 -0.0172 0.073 Uiso 1 1 calc R . .
C3 C 0.40025(18) 0.55608(16) 0.07064(8) 0.0547(4) Uani 1 1 d . . .
H3 H 0.4686 0.5979 0.0569 0.066 Uiso 1 1 calc R . .
C4 C 0.39659(16) 0.51639(14) 0.13128(8) 0.0469(4) Uani 1 1 d . . .
H4 H 0.4624 0.5291 0.1587 0.056 Uiso 1 1 calc R . .
C4A C 0.28750(14) 0.45102(13) 0.15650(7) 0.0400(3) Uani 1 1 d . . .
C5 C 0.33024(14) 0.34357(13) 0.19890(7) 0.0388(3) Uani 1 1 d . . .
N6 N 0.32233(11) 0.23045(11) 0.17618(5) 0.0376(3) Uani 1 1 d . . .
C7 C 0.35999(15) 0.12838(15) 0.21688(7) 0.0453(4) Uani 1 1 d . . .
H7A H 0.3261 0.1345 0.2604 0.054 Uiso 1 1 calc R . .
H7B H 0.4474 0.1240 0.2201 0.054 Uiso 1 1 calc R . .
C8 C 0.30973(19) 0.02024(16) 0.18101(9) 0.0574(4) Uani 1 1 d . . .
H8A H 0.2269 0.0043 0.1940 0.069 Uiso 1 1 calc R . .
H8B H 0.3582 -0.0513 0.1892 0.069 Uiso 1 1 calc R . .
C9 C 0.31650(17) 0.05718(15) 0.10980(8) 0.0530(4) Uani 1 1 d . . .
H9B H 0.2592 0.0117 0.0837 0.064 Uiso 1 1 calc R . .
H9C H 0.3972 0.0445 0.0925 0.064 Uiso 1 1 calc R . .
C9A C 0.28449(14) 0.19098(13) 0.11051(7) 0.0396(3) Uani 1 1 d . . .
H9A H 0.3317 0.2338 0.0773 0.048 Uiso 1 1 calc R . .
C10 C 0.15157(14) 0.21391(15) 0.09997(8) 0.0464(4) Uani 1 1 d . . .
H10A H 0.1322 0.2026 0.0542 0.056 Uiso 1 1 calc R . .
H10B H 0.1049 0.1560 0.1250 0.056 Uiso 1 1 calc R . .
C11A C 0.20702(14) 0.41548(14) 0.10050(7) 0.0421(4) Uani 1 1 d . . .
O11 O 0.11925(10) 0.33345(10) 0.11929(5) 0.0475(3) Uani 1 1 d . . .
C12 C 0.21268(19) 0.53628(15) 0.20221(8) 0.0567(4) Uani 1 1 d . . .
H12A H 0.1336 0.5013 0.2101 0.068 Uiso 1 1 calc R A 1
H12B H 0.2536 0.5443 0.2439 0.068 Uiso 1 1 calc R A 1
C14 C 0.0946(4) 0.6906(5) 0.14117(19) 0.0785(11) Uani 0.60 1 d PD B 1
H14A H 0.0317 0.6349 0.1398 0.094 Uiso 0.60 1 calc PR B 1
H14B H 0.0853 0.7663 0.1220 0.094 Uiso 0.60 1 calc PR B 1
C13 C 0.1981(6) 0.6620(6) 0.1706(3) 0.0540(14) Uani 0.50 1 d PD B 1
H13 H 0.2612 0.7175 0.1721 0.065 Uiso 0.50 1 calc PR B 1
C14' C 0.1813(8) 0.7355(7) 0.1592(3) 0.0821(19) Uani 0.40 1 d P B 2
H14C H 0.2519 0.7602 0.1799 0.099 Uiso 0.40 1 calc PR B 2
H14D H 0.1366 0.7905 0.1347 0.099 Uiso 0.40 1 calc PR B 2
C13' C 0.1471(7) 0.6307(6) 0.1641(3) 0.0640(15) Uani 0.50 1 d P B 2
H13' H 0.0761 0.6087 0.1429 0.077 Uiso 0.50 1 calc PR B 2
O15 O 0.37277(12) 0.36467(10) 0.25274(5) 0.0552(3) Uani 1 1 d . . .

loop_
_atom_site_aniso_label
_atom_site_aniso_U_11
_atom_site_aniso_U_22
_atom_site_aniso_U_33
_atom_site_aniso_U_23
_atom_site_aniso_U_13
_atom_site_aniso_U_12
N1 0.0646(9) 0.0507(8) 0.0401(7) 0.0077(6) -0.0100(7) 0.0027(7)
C2 0.0854(14) 0.0538(10) 0.0425(8) 0.0121(8) 0.0005(9) -0.0022(9)
C3 0.0655(11) 0.0438(9) 0.0549(10) 0.0065(8) 0.0080(8) -0.0040(8)
C4 0.0520(10) 0.0400(8) 0.0488(9) -0.0014(7) -0.0035(7) -0.0006(7)
C4A 0.0461(9) 0.0394(8) 0.0345(7) -0.0018(6) 0.0006(7) 0.0042(7)
C5 0.0401(8) 0.0442(8) 0.0320(7) -0.0016(6) -0.0003(6) -0.0005(6)
N6 0.0425(7) 0.0392(7) 0.0311(6) 0.0005(5) -0.0015(5) 0.0009(5)
C7 0.0488(9) 0.0463(9) 0.0406(8) 0.0062(7) -0.0002(7) 0.0027(7)
C8 0.0730(12) 0.0421(9) 0.0571(10) 0.0041(8) 0.0006(9) 0.0008(8)
C9 0.0621(11) 0.0456(9) 0.0513(9) -0.0083(7) 0.0029(8) -0.0004(8)
C9A 0.0464(8) 0.0424(8) 0.0300(7) -0.0039(6) 0.0035(6) -0.0057(6)
C10 0.0482(9) 0.0548(10) 0.0362(7) -0.0022(7) -0.0024(7) -0.0091(7)
C11A 0.0409(8) 0.0456(8) 0.0397(8) 0.0022(6) -0.0002(7) 0.0065(7)
O11 0.0375(6) 0.0562(7) 0.0488(6) 0.0008(5) -0.0009(5) 0.0006(5)
C12 0.0707(12) 0.0551(10) 0.0444(8) -0.0062(8) 0.0048(9) 0.0171(9)
C14 0.092(3) 0.065(2) 0.078(2) 0.007(2) 0.007(2) 0.031(3)
C13 0.058(4) 0.037(3) 0.066(3) -0.010(2) 0.001(3) 0.003(2)
C14' 0.099(5) 0.047(3) 0.101(5) 0.003(3) -0.009(4) 0.007(4)
C13' 0.074(4) 0.055(4) 0.063(3) -0.008(3) 0.000(3) 0.019(3)
O15 0.0775(8) 0.0510(7) 0.0372(5) -0.0032(5) -0.0176(6) 0.0006(5)

loop_
_atom_type_symbol
_atom_type_description
_atom_type_scat_dispersion_real
_atom_type_scat_dispersion_imag
_atom_type_scat_source
C C 0.0033 0.0016 'International Tables Vol C Tables 4.2.6.8 and 6.1.1.4'
H H 0.0000 0.0000 'International Tables Vol C Tables 4.2.6.8 and 6.1.1.4'
N N 0.0061 0.0033 'International Tables Vol C Tables 4.2.6.8 and 6.1.1.4'
O O 0.0106 0.0060 'International Tables Vol C Tables 4.2.6.8 and 6.1.1.4'

loop_
_geom_angle_atom_site_label_1
_geom_angle_atom_site_label_2
_geom_angle_atom_site_label_3
_geom_angle
C11A N1 C2 118.26(15)
N1 C2 C3 116.21(13)
N1 C2 H2A 108.2
C3 C2 H2A 108.2
N1 C2 H2B 108.2
C3 C2 H2B 108.2
H2A C2 H2B 107.4
C4 C3 C2 123.09(17)
C4 C3 H3 118.5
C2 C3 H3 118.5
C3 C4 C4A 120.68(16)
C3 C4 H4 119.7
C4A C4 H4 119.7
C4 C4A C11A 109.86(12)
C4 C4A C5 108.56(13)
C11A C4A C5 114.11(12)
C4 C4A C12 109.95(14)
C11A C4A C12 107.51(13)
C5 C4A C12 106.77(11)
O15 C5 N6 121.20(13)
O15 C5 C4A 118.57(13)
N6 C5 C4A 120.23(12)
C5 N6 C7 120.30(12)
C5 N6 C9A 127.78(12)
C7 N6 C9A 111.84(11)
N6 C7 C8 103.24(12)
N6 C7 H7A 111.1
C8 C7 H7A 111.1
N6 C7 H7B 111.1
C8 C7 H7B 111.1
H7A C7 H7B 109.1
C7 C8 C9 103.68(14)
C7 C8 H8A 111.0
C9 C8 H8A 111.0
C7 C8 H8B 111.0
C9 C8 H8B 111.0
H8A C8 H8B 109.0
C8 C9 C9A 103.97(14)
C8 C9 H9B 111.0
C9A C9 H9B 111.0
C8 C9 H9C 111.0
C9A C9 H9C 111.0
H9B C9 H9C 109.0
N6 C9A C10 110.95(12)
N6 C9A C9 103.33(12)
C10 C9A C9 112.90(13)
N6 C9A H9A 109.8
C10 C9A H9A 109.8
C9 C9A H9A 109.8
O11 C10 C9A 111.15(12)
O11 C10 H10A 109.4
C9A C10 H10A 109.4
O11 C10 H10B 109.4
C9A C10 H10B 109.4
H10A C10 H10B 108.0
N1 C11A O11 118.79(14)
N1 C11A C4A 129.19(15)
O11 C11A C4A 111.99(12)
C11A O11 C10 110.80(11)
C13' C12 C13 25.6(2)
C13' C12 C4A 111.5(3)
C13 C12 C4A 110.3(3)
C13' C12 H12A 85.9
C13 C12 H12A 109.6
C4A C12 H12A 109.6
C13' C12 H12B 128.5
C13 C12 H12B 109.6
C4A C12 H12B 109.6
H12A C12 H12B 108.1
C13 C14 H14A 120.0
C13 C14 H14B 120.0
H14A C14 H14B 120.0
C14 C13 C12 119.6(6)
C14 C13 H13 120.2
C12 C13 H13 120.2
C13' C14' H14C 120.0
C13' C14' H14D 120.0
H14C C14' H14D 120.0
C14' C13' C12 123.8(9)
C14' C13' H13' 118.1
C12 C13' H13' 118.1

loop_
_geom_bond_atom_site_label_1
_geom_bond_atom_site_label_2
_geom_bond_distance
N1 C11A 1.2440(19)
N1 C2 1.454(2)
C2 C3 1.470(3)
C2 H2A 0.9700
C2 H2B 0.9700
C3 C4 1.318(2)
C3 H3 0.9300
C4 C4A 1.498(2)
C4 H4 0.9300
C4A C11A 1.504(2)
C4A C5 1.546(2)
C4A C12 1.565(2)
C5 O15 1.2213(18)
C5 N6 1.3375(19)
N6 C7 1.4636(19)
N6 C9A 1.4747(18)
C7 C8 1.510(2)
C7 H7A 0.9700
C7 H7B 0.9700
C8 C9 1.517(2)
C8 H8A 0.9700
C8 H8B 0.9700
C9 C9A 1.521(2)
C9 H9B 0.9700
C9 H9C 0.9700
C9A C10 1.507(2)
C9A H9A 0.9800
C10 O11 1.425(2)
C10 H10A 0.9700
C10 H10B 0.9700
C11A O11 1.383(2)
C12 C13' 1.492(7)
C12 C13 1.543(7)
C12 H12A 0.9700
C12 H12B 0.9700
C14 C13 1.332(8)
C14 H14A 0.9300
C14 H14B 0.9300
C13 H13 0.9300
C14' C13' 1.223(9)
C14' H14C 0.9300
C14' H14D 0.9300
C13' H13' 0.9300

loop_
_geom_torsion_atom_site_label_1
_geom_torsion_atom_site_label_2
_geom_torsion_atom_site_label_3
_geom_torsion_atom_site_label_4
_geom_torsion
C11A N1 C2 C3 11.4(2)
N1 C2 C3 C4 -12.0(3)
C2 C3 C4 C4A -1.4(3)
C3 C4 C4A C11A 13.4(2)
C3 C4 C4A C5 138.83(16)
C3 C4 C4A C12 -104.71(17)
C4 C4A C5 O15 73.02(17)
C11A C4A C5 O15 -164.11(14)
C12 C4A C5 O15 -45.48(19)
C4 C4A C5 N6 -105.85(16)
C11A C4A C5 N6 17.0(2)
C12 C4A C5 N6 135.65(15)
O15 C5 N6 C7 2.7(2)
C4A C5 N6 C7 -178.49(13)
O15 C5 N6 C9A -173.70(14)
C4A C5 N6 C9A 5.1(2)
C5 N6 C7 C8 166.95(14)
C9A N6 C7 C8 -16.14(16)
N6 C7 C8 C9 32.73(18)
C7 C8 C9 C9A -37.66(19)
C5 N6 C9A C10 -69.14(19)
C7 N6 C9A C10 114.23(14)
C5 N6 C9A C9 169.60(15)
C7 N6 C9A C9 -7.03(16)
C8 C9 C9A N6 27.30(17)
C8 C9 C9A C10 -92.63(17)
N6 C9A C10 O11 47.76(17)
C9 C9A C10 O11 163.21(12)
C2 N1 C11A O11 -179.69(15)
C2 N1 C11A C4A 2.4(3)
C4 C4A C11A N1 -14.9(2)
C5 C4A C11A N1 -137.03(17)
C12 C4A C11A N1 104.77(18)
C4 C4A C11A O11 167.13(12)
C5 C4A C11A O11 44.97(17)
C12 C4A C11A O11 -73.24(15)
N1 C11A O11 C10 80.27(17)
C4A C11A O11 C10 -101.50(13)
C9A C10 O11 C11A 40.57(16)
C4 C4A C12 C13' 73.3(4)
C11A C4A C12 C13' -46.3(4)
C5 C4A C12 C13' -169.1(4)
C4 C4A C12 C13 45.8(3)
C11A C4A C12 C13 -73.7(3)
C5 C4A C12 C13 163.4(3)
C13' C12 C13 C14 3.5(7)
C4A C12 C13 C14 101.0(5)
C13 C12 C13' C14' -9.1(7)
C4A C12 C13' C14' -101.5(7)
